data_7041849
loop_
_publ_author_name
'Majumdar, Moumita'
'Saha, Sayantani'
'Dutta, Indranil'
'Sinha, Arup'
'Bera, Jitendra K.'

_publ_section_title
;
 Inter-ligand electronic coupling mediated through a dimetal bridge:
 dependence on metal ions and ancillary ligands.
;
_journal_issue 17
_journal_name_full 'Dalton transactions (Cambridge, England : 2003)'
_journal_page_first 5660
_journal_page_last 5669
_journal_paper_doi 10.1039/c6dt04679g
_journal_volume 46
_journal_year 2017
_chemical_formula_moiety 'C13 H10 B F4 N3 O2 Rh S'
_chemical_formula_sum 'C13 H10 B F4 N3 O2 Rh S'
_chemical_formula_weight 462.02
_chemical_name_systematic Compound5
_chemical_properties_physical ', Air-sensitive,Moisture-sensitive,Hygroscopic'
_space_group_crystal_system monoclinic
_space_group_IT_number 14
_space_group_name_Hall '-P 2yn'
_space_group_name_H-M_alt 'P 1 21/n 1'
_symmetry_space_group_name_Hall '-P 2yn'
_symmetry_space_group_name_H-M 'P 1 21/n 1'
_atom_sites_solution_hydrogens geom
_audit_creation_method SHELXL-2014/7
_audit_update_record
;
2016-11-23 deposited with the CCDC.
2017-01-26 downloaded from the CCDC.
;
_cell_angle_alpha 90
_cell_angle_beta 98.784(4)
_cell_angle_gamma 90
_cell_formula_units_Z 4
_cell_length_a 9.8778(15)
_cell_length_b 13.411(2)
_cell_length_c 11.4697(19)
_cell_measurement_reflns_used 4830
_cell_measurement_temperature 100(2)
_cell_measurement_theta_max 27.64
_cell_measurement_theta_min 2.31
_cell_volume 1501.6(4)
_computing_cell_refinement 'Bruker SAINT'
_computing_data_collection 'Bruker APEX'
_computing_data_reduction 'Bruker SAINT'
_computing_molecular_graphics Diamond
_computing_publication_material ciftab
_computing_structure_refinement 'SHELXL-2014/7 (Sheldrick, 2014)'
_diffrn_ambient_temperature 100(2)
_diffrn_measured_fraction_theta_full 0.996
_diffrn_measured_fraction_theta_max 0.996
_diffrn_measurement_device_type 'Bruker SMART APEX'
_diffrn_measurement_method 'omega scans'
_diffrn_radiation_type MoK\a
_diffrn_radiation_wavelength 0.71073
_diffrn_reflns_av_R_equivalents 0.0802
_diffrn_reflns_av_unetI/netI 0.1027
_diffrn_reflns_Laue_measured_fraction_full 0.996
_diffrn_reflns_Laue_measured_fraction_max 0.996
_diffrn_reflns_limit_h_max 10
_diffrn_reflns_limit_h_min -12
_diffrn_reflns_limit_k_max 16
_diffrn_reflns_limit_k_min -16
_diffrn_reflns_limit_l_max 11
_diffrn_reflns_limit_l_min -14
_diffrn_reflns_number 8569
_diffrn_reflns_point_group_measured_fraction_full 0.996
_diffrn_reflns_point_group_measured_fraction_max 0.996
_diffrn_reflns_theta_full 25.242
_diffrn_reflns_theta_max 26.371
_diffrn_reflns_theta_min 2.353
_exptl_absorpt_coefficient_mu 1.336
_exptl_absorpt_correction_T_max 0.7061
_exptl_absorpt_correction_T_min 0.6521
_exptl_absorpt_correction_type empirical
_exptl_absorpt_process_details SADABS
_exptl_crystal_colour orange
_exptl_crystal_density_diffrn 2.044
_exptl_crystal_description block
_exptl_crystal_F_000 908
_exptl_crystal_recrystallization_method 'Slow diffusion'
_exptl_crystal_size_max 0.350
_exptl_crystal_size_mid 0.320
_exptl_crystal_size_min 0.280
_refine_diff_density_max 1.455
_refine_diff_density_min -0.972
_refine_diff_density_rms 0.180
_refine_ls_extinction_method none
_refine_ls_goodness_of_fit_ref 0.993
_refine_ls_hydrogen_treatment constr
_refine_ls_matrix_type full
_refine_ls_number_parameters 210
_refine_ls_number_reflns 3063
_refine_ls_number_restraints 15
_refine_ls_restrained_S_all 1.002
_refine_ls_R_factor_all 0.1049
_refine_ls_R_factor_gt 0.0613
_refine_ls_shift/su_max 0.000
_refine_ls_shift/su_mean 0.000
_refine_ls_structure_factor_coef Fsqd
_refine_ls_weighting_details 'w=1/[\s^2^(Fo^2^)+(0.0670P)^2^] where P=(Fo^2^+2Fc^2^)/3'
_refine_ls_weighting_scheme calc
_refine_ls_wR_factor_gt 0.1258
_refine_ls_wR_factor_ref 0.1424
_reflns_Friedel_coverage 0.000
_reflns_number_gt 1973
_reflns_number_total 3063
_reflns_threshold_expression 'I > 2\s(I)'
_cod_data_source_file c6dt04679g2.cif
_cod_data_source_block Compound5A
_cod_depositor_comments 'Adding full bibliography for 7041845--7041850.cif.'
_cod_database_code 7041849
_shelx_shelxl_version_number 2014/7
_shelx_space_group_comment
;
The symmetry employed for this shelxl refinement is uniquely defined
by the following loop, which should always be used as a source of
symmetry information in preference to the above space-group names.
They are only intended as comments.
;
_shelx_estimated_absorpt_t_min 0.652
_shelx_estimated_absorpt_t_max 0.706

loop_
_space_group_symop_operation_xyz
'x, y, z'
'-x+1/2, y+1/2, -z+1/2'
'-x, -y, -z'
'x-1/2, -y-1/2, z-1/2'

loop_
_atom_site_label
_atom_site_type_symbol
_atom_site_fract_x
_atom_site_fract_y
_atom_site_fract_z
_atom_site_U_iso_or_equiv
_atom_site_adp_type
_atom_site_occupancy
_atom_site_site_symmetry_order
_atom_site_calc_flag
_atom_site_refinement_flags_posn
_atom_site_refinement_flags_adp
_atom_site_refinement_flags_occupancy
_atom_site_disorder_assembly
_atom_site_disorder_group
Rh1 Rh 0.11989(6) 0.51807(4) 0.03231(6) 0.0222(2) Uani 1 1 d . . . . .
S1 S 0.4666(2) 0.75155(15) 0.0931(2) 0.0349(5) Uani 1 1 d . . . . .
O1 O 0.1515(5) 0.4872(4) -0.1353(5) 0.0297(12) Uani 1 1 d . . . . .
N2 N 0.0824(6) 0.6619(4) -0.0101(6) 0.0236(14) Uani 1 1 d . . . . .
O2 O -0.0740(5) 0.4567(4) -0.1971(5) 0.0299(13) Uani 1 1 d . . . . .
N1 N -0.1474(6) 0.6283(5) -0.0788(6) 0.0263(15) Uani 1 1 d . . . . .
C11 C 0.3199(7) 0.6842(6) 0.0624(7) 0.0292(19) Uani 1 1 d . . . . .
C10 C 0.1855(8) 0.7274(6) 0.0127(7) 0.0298(18) Uani 1 1 d . . . . .
C1 C 0.0506(8) 0.4641(5) -0.2136(7) 0.0291(18) Uani 1 1 d . . . . .
C8 C 0.0492(8) 0.8647(6) -0.0627(7) 0.0330(19) Uani 1 1 d . . . . .
H8 H 0.0381 0.9333 -0.0822 0.040 Uiso 1 1 calc R U . . .
C7 C -0.0435(7) 0.6976(6) -0.0602(7) 0.0274(18) Uani 1 1 d . . . . .
C13 C 0.5533(8) 0.6438(6) 0.1297(7) 0.034(2) Uani 1 1 d . . . . .
H13 H 0.6493 0.6396 0.1549 0.041 Uiso 1 1 calc R U . . .
N3 N 0.3333(6) 0.5873(5) 0.0798(6) 0.0278(15) Uani 1 1 d . . . . .
C6 C -0.0631(7) 0.7980(6) -0.0887(7) 0.0277(18) Uani 1 1 d . . . . .
C5 C -0.1946(7) 0.8286(6) -0.1435(7) 0.0299(19) Uani 1 1 d . . . . .
H5 H -0.2117 0.8963 -0.1649 0.036 Uiso 1 1 calc R U . . .
C12 C 0.4688(7) 0.5663(6) 0.1184(7) 0.0315(19) Uani 1 1 d . . . . .
H12 H 0.5002 0.5002 0.1360 0.038 Uiso 1 1 calc R U . . .
C2 C 0.0797(9) 0.4436(6) -0.3349(7) 0.039(2) Uani 1 1 d . . . . .
H2A H 0.1595 0.4825 -0.3492 0.059 Uiso 1 1 calc R U . . .
H2B H 0.0001 0.4623 -0.3926 0.059 Uiso 1 1 calc R U . . .
H2C H 0.0988 0.3724 -0.3427 0.059 Uiso 1 1 calc R U . . .
C4 C -0.2954(8) 0.7600(6) -0.1648(7) 0.034(2) Uani 1 1 d . . . . .
H4 H -0.3842 0.7784 -0.2025 0.041 Uiso 1 1 calc R U . . .
C9 C 0.1718(8) 0.8301(6) -0.0100(7) 0.0306(19) Uani 1 1 d . . . . .
H9 H 0.2469 0.8741 0.0111 0.037 Uiso 1 1 calc R U . . .
C3 C -0.2664(8) 0.6617(6) -0.1303(7) 0.034(2) Uani 1 1 d . . . . .
H3 H -0.3391 0.6149 -0.1454 0.041 Uiso 1 1 calc R U . . .
B1 B 0.3494(8) 0.6651(6) -0.2899(8) 0.039(2) Uiso 1 1 d D . . . .
F1 F 0.3887(5) 0.7530(4) -0.3380(5) 0.0490(13) Uiso 1 1 d D . . . .
F4 F 0.4067(6) 0.6580(4) -0.1747(5) 0.0668(17) Uiso 1 1 d D . . . .
F2 F 0.3653(9) 0.5832(5) -0.3540(7) 0.047(2) Uiso 0.65 1 d D . P A 1
F2A F 0.4459(18) 0.5967(12) -0.3266(16) 0.069(5) Uiso 0.35 1 d D . P A 2
F3 F 0.2105(7) 0.6723(5) -0.2794(7) 0.057(2) Uiso 0.75 1 d D . P A 3
F3A F 0.237(2) 0.6358(18) -0.3706(19) 0.076(7) Uiso 0.25 1 d D . P A 4

loop_
_atom_site_aniso_label
_atom_site_aniso_U_11
_atom_site_aniso_U_22
_atom_site_aniso_U_33
_atom_site_aniso_U_23
_atom_site_aniso_U_13
_atom_site_aniso_U_12
Rh1 0.0158(3) 0.0238(3) 0.0257(3) 0.0013(3) -0.0010(2) 0.0015(3)
S1 0.0233(11) 0.0357(12) 0.0432(14) 0.0031(10) -0.0026(9) -0.0030(9)
O1 0.025(3) 0.033(3) 0.030(3) -0.004(3) -0.001(2) -0.002(2)
N2 0.021(3) 0.022(3) 0.028(4) 0.000(3) 0.004(3) -0.006(3)
O2 0.025(3) 0.033(3) 0.029(3) 0.004(2) -0.004(2) 0.002(2)
N1 0.017(3) 0.034(4) 0.027(4) 0.003(3) -0.003(3) 0.005(3)
C11 0.020(4) 0.032(5) 0.035(5) 0.001(4) 0.003(3) -0.003(3)
C10 0.025(4) 0.036(5) 0.027(5) -0.001(4) 0.002(3) 0.003(3)
C1 0.025(4) 0.026(5) 0.035(5) 0.001(4) 0.000(4) 0.000(3)
C8 0.028(4) 0.031(4) 0.040(5) 0.003(4) 0.007(4) 0.001(3)
C7 0.022(4) 0.030(4) 0.031(5) 0.001(4) 0.005(4) 0.007(3)
C13 0.016(4) 0.046(5) 0.036(5) -0.003(4) -0.005(4) -0.001(3)
N3 0.017(3) 0.034(4) 0.031(4) 0.003(3) -0.001(3) -0.001(3)
C6 0.023(4) 0.033(4) 0.026(5) 0.003(4) 0.002(3) 0.005(3)
C5 0.025(4) 0.027(4) 0.037(5) 0.009(4) 0.004(4) 0.000(3)
C12 0.022(4) 0.036(5) 0.036(5) -0.004(4) 0.003(4) 0.002(3)
C2 0.043(5) 0.039(5) 0.037(5) 0.002(4) 0.009(4) 0.003(4)
C4 0.031(5) 0.036(5) 0.034(5) 0.010(4) 0.000(4) 0.010(4)
C9 0.021(4) 0.031(4) 0.041(5) 0.005(4) 0.008(4) -0.008(3)
C3 0.025(4) 0.040(5) 0.039(5) 0.008(4) 0.008(4) -0.002(4)

loop_
_atom_type_symbol
_atom_type_description
_atom_type_scat_dispersion_real
_atom_type_scat_dispersion_imag
_atom_type_scat_source
C C 0.0033 0.0016 'International Tables Vol C Tables 4.2.6.8 and 6.1.1.4'
B B 0.0013 0.0007 'International Tables Vol C Tables 4.2.6.8 and 6.1.1.4'
N N 0.0061 0.0033 'International Tables Vol C Tables 4.2.6.8 and 6.1.1.4'
O O 0.0106 0.0060 'International Tables Vol C Tables 4.2.6.8 and 6.1.1.4'
F F 0.0171 0.0103 'International Tables Vol C Tables 4.2.6.8 and 6.1.1.4'
Rh Rh -1.1178 0.9187 'International Tables Vol C Tables 4.2.6.8 and 6.1.1.4'
S S 0.1246 0.1234 'International Tables Vol C Tables 4.2.6.8 and 6.1.1.4'
H H 0.0000 0.0000 'International Tables Vol C Tables 4.2.6.8 and 6.1.1.4'

loop_
_geom_angle_atom_site_label_1
_geom_angle_atom_site_label_2
_geom_angle_atom_site_label_3
_geom_angle
_geom_angle_site_symmetry_1
_geom_angle_site_symmetry_3
N2 Rh1 O1 90.9(2) . .
N2 Rh1 O2 90.4(2) . 3_565
O1 Rh1 O2 175.55(19) . 3_565
N2 Rh1 N1 176.7(2) . 3_565
O1 Rh1 N1 91.0(2) . 3_565
O2 Rh1 N1 87.5(2) 3_565 3_565
N2 Rh1 N3 78.3(2) . .
O1 Rh1 N3 92.2(2) . .
O2 Rh1 N3 92.2(2) 3_565 .
N1 Rh1 N3 104.3(2) 3_565 .
N2 Rh1 Rh1 89.00(17) . 3_565
O1 Rh1 Rh1 87.38(14) . 3_565
O2 Rh1 Rh1 88.37(15) 3_565 3_565
N1 Rh1 Rh1 88.41(17) 3_565 3_565
N3 Rh1 Rh1 167.31(16) . 3_565
C11 S1 C13 88.9(4) . .
C1 O1 Rh1 119.9(5) . .
C10 N2 C7 117.8(6) . .
C10 N2 Rh1 118.4(5) . .
C7 N2 Rh1 123.8(5) . .
C1 O2 Rh1 118.7(5) . 3_565
C3 N1 C7 115.8(7) . .
C3 N1 Rh1 121.4(5) . 3_565
C7 N1 Rh1 122.8(5) . 3_565
N3 C11 C10 120.5(6) . .
N3 C11 S1 115.5(6) . .
C10 C11 S1 123.9(6) . .
N2 C10 C9 123.9(7) . .
N2 C10 C11 115.4(7) . .
C9 C10 C11 120.7(7) . .
O1 C1 O2 125.6(8) . .
O1 C1 C2 117.5(7) . .
O2 C1 C2 116.9(7) . .
C9 C8 C6 119.7(7) . .
N2 C7 N1 115.8(6) . .
N2 C7 C6 121.3(7) . .
N1 C7 C6 122.8(7) . .
C12 C13 S1 110.9(6) . .
C11 N3 C12 108.7(6) . .
C11 N3 Rh1 107.2(4) . .
C12 N3 Rh1 144.1(5) . .
C7 C6 C5 118.1(7) . .
C7 C6 C8 118.9(7) . .
C5 C6 C8 123.0(7) . .
C4 C5 C6 119.0(7) . .
C13 C12 N3 116.0(8) . .
C5 C4 C3 118.6(7) . .
C8 C9 C10 118.3(7) . .
N1 C3 C4 125.6(7) . .
F2 B1 F4 114.1(7) . .
F2 B1 F1 114.5(7) . .
F4 B1 F1 110.3(7) . .
F4 B1 F3A 143.1(12) . .
F1 B1 F3A 102.7(12) . .
F4 B1 F3 100.9(7) . .
F1 B1 F3 108.3(7) . .
F4 B1 F2A 92.5(10) . .
F1 B1 F2A 100.9(9) . .

loop_
_geom_bond_atom_site_label_1
_geom_bond_atom_site_label_2
_geom_bond_distance
_geom_bond_site_symmetry_2
Rh1 N2 2.010(6) .
Rh1 O1 2.037(5) .
Rh1 O2 2.037(5) 3_565
Rh1 N1 2.041(6) 3_565
Rh1 N3 2.292(6) .
Rh1 Rh1 2.4202(12) 3_565
S1 C11 1.699(7) .
S1 C13 1.699(8) .
O1 C1 1.274(9) .
N2 C10 1.340(9) .
N2 C7 1.374(9) .
O2 C1 1.277(9) .
O2 Rh1 2.037(5) 3_565
N1 C3 1.312(9) .
N1 C7 1.376(9) .
N1 Rh1 2.041(6) 3_565
C11 N3 1.318(9) .
C11 C10 1.480(10) .
C10 C9 1.405(10) .
C1 C2 1.489(11) .
C8 C9 1.350(10) .
C8 C6 1.422(10) .
C7 C6 1.392(10) .
C13 C12 1.327(11) .
N3 C12 1.374(9) .
C6 C5 1.414(10) .
C5 C4 1.350(10) .
C4 C3 1.394(10) .
B1 F2 1.345(9) .
B1 F4 1.358(9) .
B1 F1 1.382(8) .
B1 F3A 1.390(14) .
B1 F3 1.399(9) .
B1 F2A 1.431(12) .
